data_4034562
loop_
_publ_author_name
'Daniels, Mathias'
'de Jong, Flip'
'Vandermeeren, Tom'
'Van Meervelt, Luc'
'Van der Auweraer, Mark'
'Dehaen, Wim'

_publ_section_title
;
 Bay-Substituted Thiaza[5]helicenes: Synthesis and Implications on
 Structural and Spectroscopic Properties.
;
_journal_issue 21
_journal_name_full 'The Journal of organic chemistry'
_journal_page_first 13528
_journal_page_last 13539
_journal_paper_doi 10.1021/acs.joc.9b01793
_journal_volume 84
_journal_year 2019
_chemical_formula_moiety 'C25 H18 N2 O S'
_chemical_formula_sum 'C25 H18 N2 O S'
_chemical_formula_weight 394.47
_space_group_crystal_system orthorhombic
_space_group_IT_number 33
_space_group_name_Hall 'P 2c -2n'
_space_group_name_H-M_alt 'P n a 21'
_atom_sites_solution_hydrogens mixed
_atom_sites_solution_primary direct
_audit_creation_date 2018-08-30
_audit_creation_method
;
Olex2 1.2
(compiled 2018.05.29 svn.r3510 for OlexSys, GUI svn.r5506)
;
_cell_angle_alpha 90
_cell_angle_beta 90
_cell_angle_gamma 90
_cell_formula_units_Z 8
_cell_length_a 22.6911(13)
_cell_length_b 20.5795(9)
_cell_length_c 8.1911(4)
_cell_measurement_reflns_used 5036
_cell_measurement_temperature 293.9(4)
_cell_measurement_theta_max 24.4540
_cell_measurement_theta_min 2.8140
_cell_volume 3825.0(3)
_computing_cell_refinement 'CrysAlisPro 1.171.39.46 (Rigaku OD, 2018)'
_computing_data_collection 'CrysAlisPro 1.171.39.46 (Rigaku OD, 2018)'
_computing_data_reduction 'CrysAlisPro 1.171.39.46 (Rigaku OD, 2018)'
_computing_molecular_graphics 'Olex2 (Dolomanov et al., 2009)'
_computing_publication_material 'Olex2 (Dolomanov et al., 2009)'
_computing_structure_refinement 'ShelXL (Sheldrick, 2015)'
_computing_structure_solution 'XS (Sheldrick, 2008)'
_diffrn_ambient_environment air
_diffrn_ambient_temperature 293.9(4)
_diffrn_detector 'CCD plate'
_diffrn_detector_area_resol_mean 15.9631
_diffrn_detector_type Eos
_diffrn_measured_fraction_theta_full 0.998
_diffrn_measured_fraction_theta_max 0.999
_diffrn_measurement_details
;
List of Runs (angles in degrees, time in seconds):

  # Type    Start    End  Width  t~exp~   \w     \q     \k     \f   Frames
--------------------------------------------------------------------------
  1  \w    -20.00  25.00   1.00   60.00    --  -17.15 -99.00-120.00   45
  2  \w    -90.00  56.00   1.00   60.00    --  -17.15   0.00 120.00  146
  3  \w    -54.00  44.00   1.00   60.00    --   18.79 -38.00-150.00   98
;
_diffrn_measurement_device 'four-circle diffractometer'
_diffrn_measurement_device_type 'SuperNova, Single source at offset/far, Eos'
_diffrn_measurement_method '\w scans'
_diffrn_orient_matrix_type 'CrysAlisPro convention (1999,Acta A55,543-557)'
_diffrn_orient_matrix_UB_11 0.0291389000
_diffrn_orient_matrix_UB_12 0.0217745000
_diffrn_orient_matrix_UB_13 -0.0088963000
_diffrn_orient_matrix_UB_21 -0.0110904000
_diffrn_orient_matrix_UB_22 0.0662292000
_diffrn_orient_matrix_UB_23 -0.0185394000
_diffrn_orient_matrix_UB_31 0.0019535000
_diffrn_orient_matrix_UB_32 0.0513897000
_diffrn_orient_matrix_UB_33 0.0276790000
_diffrn_radiation_monochromator mirror
_diffrn_radiation_probe x-ray
_diffrn_radiation_type MoK\a
_diffrn_radiation_wavelength 0.71073
_diffrn_reflns_av_R_equivalents 0.0361
_diffrn_reflns_av_unetI/netI 0.0509
_diffrn_reflns_Laue_measured_fraction_full 0.998
_diffrn_reflns_Laue_measured_fraction_max 0.999
_diffrn_reflns_limit_h_max 24
_diffrn_reflns_limit_h_min -28
_diffrn_reflns_limit_k_max 25
_diffrn_reflns_limit_k_min -25
_diffrn_reflns_limit_l_max 10
_diffrn_reflns_limit_l_min -9
_diffrn_reflns_number 21414
_diffrn_reflns_point_group_measured_fraction_full 0.959
_diffrn_reflns_point_group_measured_fraction_max 0.955
_diffrn_reflns_theta_full 25.242
_diffrn_reflns_theta_max 26.364
_diffrn_reflns_theta_min 2.672
_diffrn_source 'micro-focus sealed X-ray tube'
_diffrn_source_type 'SuperNova (Mo) X-ray Source'
_exptl_absorpt_coefficient_mu 0.189
_exptl_absorpt_correction_T_max 1.00000
_exptl_absorpt_correction_T_min 0.51806
_exptl_absorpt_correction_type multi-scan
_exptl_absorpt_process_details
;
CrysAlisPro 1.171.39.46 (Rigaku Oxford Diffraction, 2018)
Empirical absorption correction using spherical harmonics,
 implemented in SCALE3 ABSPACK scaling algorithm.
;
_exptl_crystal_colour yellow
_exptl_crystal_colour_primary yellow
_exptl_crystal_density_diffrn 1.370
_exptl_crystal_description needle
_exptl_crystal_F_000 1648
_exptl_crystal_size_max 0.5
_exptl_crystal_size_mid 0.15
_exptl_crystal_size_min 0.1
_refine_diff_density_max 0.284
_refine_diff_density_min -0.262
_refine_diff_density_rms 0.040
_refine_ls_abs_structure_details
;
 Flack x determined using 1517 quotients [(I+)-(I-)]/[(I+)+(I-)]
 (Parsons, Flack and Wagner, Acta Cryst. B69 (2013) 249-259).
;
_refine_ls_abs_structure_Flack 0.02(4)
_refine_ls_extinction_method none
_refine_ls_goodness_of_fit_ref 1.044
_refine_ls_hydrogen_treatment constr
_refine_ls_matrix_type full
_refine_ls_number_parameters 525
_refine_ls_number_reflns 7467
_refine_ls_number_restraints 1
_refine_ls_restrained_S_all 1.044
_refine_ls_R_factor_all 0.0981
_refine_ls_R_factor_gt 0.0603
_refine_ls_shift/su_max 0.000
_refine_ls_shift/su_mean 0.000
_refine_ls_structure_factor_coef Fsqd
_refine_ls_weighting_details 'w=1/[\s^2^(Fo^2^)+(0.0601P)^2^+0.8948P] where P=(Fo^2^+2Fc^2^)/3'
_refine_ls_weighting_scheme calc
_refine_ls_wR_factor_gt 0.1343
_refine_ls_wR_factor_ref 0.1553
_reflns_Friedel_coverage 0.781
_reflns_Friedel_fraction_full 0.914
_reflns_Friedel_fraction_max 0.904
_reflns_number_gt 4947
_reflns_number_total 7467
_reflns_threshold_expression 'I > 2\s(I)'
_cod_data_source_file jo9b01793_si_002.cif
_cod_data_source_block 10e
_cod_database_code 4034562
_publcif_datablock.id {646e7e9c-f8b6-416b-8b6e-f12bee972c65}

_shelx_shelxl_version_number 2016/4
_chemical_oxdiff_formula 'C25 H18 N2 O1 S1'
_chemical_oxdiff_usercomment 'MD0178 #17 klein'
_shelx_space_group_comment
;
The symmetry employed for this shelxl refinement is uniquely defined
by the following loop, which should always be used as a source of
symmetry information in preference to the above space-group names.
They are only intended as comments.
;
_shelx_estimated_absorpt_t_max 0.981
_shelx_estimated_absorpt_t_min 0.912
_reflns_odcompleteness_completeness 99.84
_reflns_odcompleteness_iscentric 1
_reflns_odcompleteness_theta 26.32
_olex2_refinement_description
;
1. Fixed Uiso
 At 1.2 times of:
  All C(H) groups, All C(H,H) groups, All N(H,H) groups
 At 1.5 times of:
  All C(H,H,H) groups
2.a Riding coordinates:
 N29(H29A,H29B), N58(H58A,H58B)
2.b Secondary CH2 refined with riding coordinates:
 C25(H25A,H25B), C54(H54A,H54B)
2.c Aromatic/amide H refined with riding coordinates:
 C4(H4), C5(H5), C6(H6), C7(H7), C12(H12), C13(H13), C14(H14), C20(H20),
 C21(H21), C22(H22), C23(H23), C33(H33), C34(H34), C35(H35), C36(H36), C41(H41),
  C42(H42), C43(H43), C49(H49), C50(H50), C51(H51), C52(H52)
2.d Idealised Me refined as rotating group:
 C26(H26A,H26B,H26C), C55(H55A,H55B,H55C)
;
_olex2_submission_special_instructions 'No special instructions were received'
_oxdiff_exptl_absorpt_empirical_details
;
Empirical correction (ABSPACK) includes:
- Absorption correction using spherical harmonics
- Frame scaling
;
_oxdiff_exptl_absorpt_empirical_full_max 2.001
_oxdiff_exptl_absorpt_empirical_full_min 0.673

loop_
_space_group_symop_operation_xyz
'x, y, z'
'-x, -y, z+1/2'
'-x+1/2, y+1/2, z+1/2'
'x+1/2, -y+1/2, z'

loop_
_atom_site_label
_atom_site_type_symbol
_atom_site_fract_x
_atom_site_fract_y
_atom_site_fract_z
_atom_site_U_iso_or_equiv
_atom_site_adp_type
_atom_site_occupancy
_atom_site_site_symmetry_order
_atom_site_calc_flag
_atom_site_refinement_flags_posn
S1 S 0.63998(8) 0.01615(7) 0.2949(2) 0.0657(5) Uani 1 1 d .
C2 C 0.6731(2) 0.0892(2) 0.3510(6) 0.0485(13) Uani 1 1 d .
C3 C 0.7357(2) 0.0992(2) 0.3555(6) 0.0485(13) Uani 1 1 d .
C4 C 0.7747(3) 0.0544(3) 0.2884(8) 0.0643(17) Uani 1 1 d .
H4 H 0.760102 0.017718 0.235733 0.077 Uiso 1 1 calc R
C5 C 0.8346(3) 0.0635(3) 0.2989(9) 0.0730(19) Uani 1 1 d .
H5 H 0.860071 0.033033 0.253633 0.088 Uiso 1 1 calc R
C6 C 0.8570(3) 0.1174(3) 0.3757(10) 0.078(2) Uani 1 1 d .
H6 H 0.897579 0.123047 0.382205 0.094 Uiso 1 1 calc R
C7 C 0.8200(3) 0.1630(3) 0.4434(8) 0.0625(16) Uani 1 1 d .
H7 H 0.836003 0.199043 0.495799 0.075 Uiso 1 1 calc R
C8 C 0.7580(2) 0.1560(3) 0.4343(7) 0.0500(14) Uani 1 1 d .
C9 C 0.7152(2) 0.2029(2) 0.4896(6) 0.0404(12) Uani 1 1 d .
N10 N 0.72533(19) 0.26364(19) 0.5615(5) 0.0449(11) Uani 1 1 d .
C11 C 0.6723(2) 0.2962(2) 0.5653(6) 0.0434(12) Uani 1 1 d .
C12 C 0.6608(3) 0.3594(2) 0.6219(7) 0.0552(15) Uani 1 1 d .
H12 H 0.690326 0.384251 0.669844 0.066 Uiso 1 1 calc R
C13 C 0.6055(3) 0.3831(3) 0.6046(8) 0.0645(18) Uani 1 1 d .
H13 H 0.596217 0.423436 0.648816 0.077 Uiso 1 1 calc R
C14 C 0.5624(3) 0.3482(2) 0.5219(7) 0.0539(15) Uani 1 1 d .
H14 H 0.525517 0.367024 0.506539 0.065 Uiso 1 1 calc R
C15 C 0.5725(2) 0.2867(2) 0.4621(6) 0.0400(12) Uani 1 1 d .
C16 C 0.6278(2) 0.2574(2) 0.4950(6) 0.0381(11) Uani 1 1 d .
C17 C 0.6549(2) 0.1965(2) 0.4595(6) 0.0402(11) Uani 1 1 d .
C18 C 0.6331(2) 0.1343(2) 0.4074(6) 0.0405(12) Uani 1 1 d .
C19 C 0.5744(2) 0.1072(2) 0.4249(6) 0.0418(12) Uani 1 1 d .
C20 C 0.5261(2) 0.1319(3) 0.5064(7) 0.0495(13) Uani 1 1 d .
H20 H 0.527790 0.173206 0.552400 0.059 Uiso 1 1 calc R
C21 C 0.4755(3) 0.0957(3) 0.5196(8) 0.0598(16) Uani 1 1 d .
H21 H 0.442952 0.112868 0.573795 0.072 Uiso 1 1 calc R
C22 C 0.4724(3) 0.0344(3) 0.4535(8) 0.0721(19) Uani 1 1 d .
H22 H 0.437575 0.010791 0.462303 0.087 Uiso 1 1 calc R
C23 C 0.5201(3) 0.0073(3) 0.3745(8) 0.0678(18) Uani 1 1 d .
H23 H 0.517905 -0.034171 0.329618 0.081 Uiso 1 1 calc R
C24 C 0.5718(3) 0.0440(3) 0.3638(7) 0.0543(14) Uani 1 1 d .
C25 C 0.7774(2) 0.2880(3) 0.6464(7) 0.0543(15) Uani 1 1 d .
H25A H 0.802071 0.251371 0.675870 0.065 Uiso 1 1 calc R
H25B H 0.764837 0.308811 0.746871 0.065 Uiso 1 1 calc R
C26 C 0.8140(3) 0.3358(3) 0.5497(10) 0.082(2) Uani 1 1 d .
H26A H 0.831672 0.313984 0.458458 0.123 Uiso 1 1 calc GR
H26B H 0.844327 0.353454 0.618352 0.123 Uiso 1 1 calc GR
H26C H 0.789232 0.370343 0.510955 0.123 Uiso 1 1 calc GR
C27 C 0.5317(2) 0.2598(2) 0.3355(6) 0.0419(12) Uani 1 1 d .
O28 O 0.55125(16) 0.23923(18) 0.2059(5) 0.0555(10) Uani 1 1 d .
N29 N 0.47377(18) 0.2649(2) 0.3665(6) 0.0552(12) Uani 1 1 d .
H29A H 0.448706 0.253349 0.293401 0.066 Uiso 1 1 d R
H29B H 0.461696 0.279649 0.458961 0.066 Uiso 1 1 d R
S30 S 0.67152(10) 0.51441(8) 0.2741(2) 0.0857(6) Uani 1 1 d .
C31 C 0.6999(3) 0.5882(2) 0.3444(7) 0.0548(15) Uani 1 1 d .
C32 C 0.7613(3) 0.6019(3) 0.3540(7) 0.0545(14) Uani 1 1 d .
C33 C 0.8037(3) 0.5597(3) 0.2817(8) 0.0669(17) Uani 1 1 d .
H33 H 0.791181 0.523126 0.224525 0.080 Uiso 1 1 calc R
C34 C 0.8621(3) 0.5725(3) 0.2958(9) 0.078(2) Uani 1 1 d .
H34 H 0.889518 0.545023 0.247266 0.094 Uiso 1 1 calc R
C35 C 0.8803(3) 0.6251(3) 0.3803(10) 0.081(2) Uani 1 1 d .
H35 H 0.920550 0.632733 0.390366 0.097 Uiso 1 1 calc R
C36 C 0.8416(3) 0.6677(3) 0.4518(8) 0.0672(17) Uani 1 1 d .
H36 H 0.855872 0.703260 0.509741 0.081 Uiso 1 1 calc R
C37 C 0.7808(2) 0.6578(3) 0.4378(7) 0.0486(13) Uani 1 1 d .
C38 C 0.7349(2) 0.7015(2) 0.4927(6) 0.0455(13) Uani 1 1 d .
N39 N 0.7414(2) 0.76273(19) 0.5664(5) 0.0471(11) Uani 1 1 d .
C40 C 0.6873(3) 0.7925(2) 0.5679(6) 0.0465(13) Uani 1 1 d .
C41 C 0.6730(3) 0.8550(3) 0.6252(7) 0.0594(16) Uani 1 1 d .
H41 H 0.701335 0.880975 0.675283 0.071 Uiso 1 1 calc R
C42 C 0.6168(3) 0.8766(3) 0.6057(8) 0.0652(17) Uani 1 1 d .
H42 H 0.605897 0.916678 0.648854 0.078 Uiso 1 1 calc R
C43 C 0.5753(3) 0.8396(3) 0.5219(7) 0.0585(15) Uani 1 1 d .
H43 H 0.537668 0.856316 0.505730 0.070 Uiso 1 1 calc R
C44 C 0.5886(2) 0.7783(2) 0.4621(6) 0.0443(12) Uani 1 1 d .
C45 C 0.6453(2) 0.7517(2) 0.4954(6) 0.0400(11) Uani 1 1 d .
C46 C 0.6751(2) 0.6919(2) 0.4596(6) 0.0433(12) Uani 1 1 d .
C47 C 0.6566(2) 0.6294(3) 0.4018(6) 0.0487(13) Uani 1 1 d .
C48 C 0.5993(3) 0.5989(3) 0.4037(7) 0.0599(16) Uani 1 1 d .
C49 C 0.5472(3) 0.6194(3) 0.4771(8) 0.0692(18) Uani 1 1 d .
H49 H 0.546337 0.658765 0.532586 0.083 Uiso 1 1 calc R
C50 C 0.4967(3) 0.5817(4) 0.4685(11) 0.100(3) Uani 1 1 d .
H50 H 0.461831 0.595974 0.516290 0.120 Uiso 1 1 calc R
C51 C 0.4988(4) 0.5221(4) 0.3873(14) 0.121(4) Uani 1 1 d .
H51 H 0.464671 0.497476 0.376930 0.145 Uiso 1 1 calc R
C52 C 0.5505(5) 0.4996(4) 0.3227(12) 0.114(3) Uani 1 1 d .
H52 H 0.551118 0.458868 0.273395 0.137 Uiso 1 1 calc R
C53 C 0.6024(3) 0.5360(3) 0.3288(8) 0.073(2) Uani 1 1 d .
C54 C 0.7928(3) 0.7905(3) 0.6481(7) 0.0578(15) Uani 1 1 d .
H54A H 0.818640 0.755453 0.681695 0.069 Uiso 1 1 calc R
H54B H 0.779762 0.812894 0.745919 0.069 Uiso 1 1 calc R
C55 C 0.8274(3) 0.8374(3) 0.5439(9) 0.0747(19) Uani 1 1 d .
H55A H 0.845980 0.814225 0.456333 0.112 Uiso 1 1 calc GR
H55B H 0.856893 0.858308 0.609462 0.112 Uiso 1 1 calc GR
H55C H 0.801220 0.869619 0.499754 0.112 Uiso 1 1 calc GR
C56 C 0.5482(3) 0.7506(3) 0.3341(7) 0.0490(13) Uani 1 1 d .
O57 O 0.56802(17) 0.73111(18) 0.2041(5) 0.0571(10) Uani 1 1 d .
N58 N 0.49029(19) 0.7529(2) 0.3663(6) 0.0604(13) Uani 1 1 d .
H58A H 0.465181 0.740582 0.293870 0.073 Uiso 1 1 d R
H58B H 0.478201 0.766832 0.459470 0.073 Uiso 1 1 d R

loop_
_atom_site_aniso_label
_atom_site_aniso_U_11
_atom_site_aniso_U_22
_atom_site_aniso_U_33
_atom_site_aniso_U_23
_atom_site_aniso_U_13
_atom_site_aniso_U_12
S1 0.0746(12) 0.0511(7) 0.0716(11) -0.0115(8) 0.0021(10) -0.0011(7)
C2 0.050(3) 0.052(3) 0.043(3) 0.002(2) 0.002(3) 0.004(3)
C3 0.046(3) 0.057(3) 0.042(3) 0.010(3) 0.006(3) 0.011(3)
C4 0.059(4) 0.066(3) 0.068(4) 0.006(3) 0.013(4) 0.018(3)
C5 0.059(4) 0.077(4) 0.083(5) 0.015(4) 0.021(4) 0.026(3)
C6 0.048(4) 0.076(4) 0.109(6) 0.016(4) 0.002(4) 0.008(3)
C7 0.045(4) 0.070(4) 0.072(4) 0.012(3) 0.002(3) 0.000(3)
C8 0.047(3) 0.057(3) 0.046(3) 0.015(3) 0.002(3) 0.004(3)
C9 0.039(3) 0.045(3) 0.036(3) 0.008(2) 0.001(3) -0.003(2)
N10 0.034(3) 0.058(3) 0.042(3) 0.002(2) -0.007(2) -0.006(2)
C11 0.046(3) 0.051(3) 0.034(3) 0.005(2) -0.003(3) -0.012(2)
C12 0.060(4) 0.059(3) 0.047(3) -0.005(3) -0.005(3) -0.012(3)
C13 0.077(5) 0.047(3) 0.069(4) -0.013(3) 0.006(4) 0.002(3)
C14 0.051(4) 0.051(3) 0.060(4) -0.005(3) 0.000(3) 0.001(3)
C15 0.039(3) 0.049(3) 0.032(3) 0.005(2) -0.001(2) -0.006(2)
C16 0.045(3) 0.044(2) 0.025(2) 0.001(2) 0.004(2) -0.006(2)
C17 0.035(3) 0.055(3) 0.031(3) 0.006(2) 0.000(2) -0.004(2)
C18 0.047(3) 0.043(3) 0.032(3) -0.001(2) -0.002(2) -0.003(2)
C19 0.041(3) 0.047(3) 0.037(3) 0.003(2) -0.003(2) -0.006(2)
C20 0.039(3) 0.060(3) 0.050(3) 0.003(3) 0.000(3) -0.004(3)
C21 0.046(4) 0.072(4) 0.062(4) 0.010(3) -0.001(3) -0.013(3)
C22 0.062(5) 0.082(4) 0.072(5) 0.010(4) -0.005(4) -0.027(4)
C23 0.073(5) 0.062(4) 0.068(4) -0.002(3) -0.004(4) -0.023(3)
C24 0.062(4) 0.052(3) 0.049(3) 0.000(3) -0.001(3) -0.005(3)
C25 0.049(4) 0.072(4) 0.042(3) 0.003(3) -0.009(3) -0.014(3)
C26 0.058(4) 0.101(5) 0.087(5) 0.012(4) -0.008(4) -0.036(4)
C27 0.035(3) 0.057(3) 0.034(3) 0.003(2) -0.003(2) 0.004(2)
O28 0.043(2) 0.086(3) 0.038(2) -0.007(2) 0.000(2) 0.000(2)
N29 0.032(3) 0.087(3) 0.046(3) -0.005(2) -0.001(2) 0.000(2)
S30 0.1156(17) 0.0564(8) 0.0851(14) -0.0110(9) -0.0256(14) 0.0003(10)
C31 0.075(4) 0.049(3) 0.040(3) 0.001(2) -0.009(3) 0.001(3)
C32 0.065(4) 0.056(3) 0.042(3) 0.010(3) 0.000(3) 0.009(3)
C33 0.083(5) 0.064(3) 0.054(4) 0.007(3) -0.001(4) 0.016(4)
C34 0.071(5) 0.080(4) 0.084(5) 0.025(4) 0.015(4) 0.025(4)
C35 0.052(4) 0.082(5) 0.109(6) 0.024(4) 0.011(4) 0.022(4)
C36 0.051(4) 0.069(4) 0.081(5) 0.013(4) 0.000(4) 0.006(3)
C37 0.041(3) 0.056(3) 0.049(3) 0.011(3) -0.001(3) 0.010(2)
C38 0.046(3) 0.055(3) 0.036(3) 0.009(2) -0.005(3) -0.005(3)
N39 0.047(3) 0.054(2) 0.040(3) 0.002(2) -0.007(2) -0.005(2)
C40 0.052(4) 0.054(3) 0.033(3) 0.005(2) -0.006(3) -0.001(3)
C41 0.077(5) 0.055(3) 0.047(3) -0.009(3) -0.008(3) -0.006(3)
C42 0.072(5) 0.056(3) 0.067(4) -0.004(3) 0.005(4) 0.011(3)
C43 0.056(4) 0.068(4) 0.052(4) 0.006(3) 0.002(3) 0.010(3)
C44 0.045(3) 0.057(3) 0.032(3) 0.007(2) 0.003(3) -0.003(2)
C45 0.042(3) 0.051(3) 0.027(2) 0.005(2) -0.002(2) 0.000(2)
C46 0.046(3) 0.051(3) 0.033(3) 0.005(2) 0.000(3) 0.000(2)
C47 0.053(4) 0.056(3) 0.037(3) 0.010(2) -0.009(3) 0.001(3)
C48 0.064(4) 0.068(4) 0.048(3) 0.018(3) -0.021(3) -0.012(3)
C49 0.066(5) 0.078(4) 0.064(4) 0.032(4) -0.021(4) -0.020(4)
C50 0.070(5) 0.097(5) 0.133(8) 0.060(6) -0.040(5) -0.027(4)
C51 0.088(6) 0.102(7) 0.173(11) 0.061(6) -0.075(7) -0.050(6)
C52 0.132(8) 0.074(5) 0.137(9) 0.032(5) -0.072(8) -0.028(5)
C53 0.086(5) 0.060(3) 0.072(5) 0.021(3) -0.042(4) -0.028(4)
C54 0.052(4) 0.078(4) 0.044(3) 0.000(3) -0.014(3) -0.013(3)
C55 0.060(4) 0.085(4) 0.079(5) 0.008(4) -0.013(4) -0.021(4)
C56 0.044(3) 0.061(3) 0.042(3) 0.013(3) 0.004(3) 0.008(3)
O57 0.050(3) 0.084(3) 0.037(2) 0.001(2) 0.001(2) 0.002(2)
N58 0.038(3) 0.099(3) 0.044(3) 0.005(3) -0.001(2) 0.000(3)

loop_
_atom_type_symbol
_atom_type_description
_atom_type_scat_dispersion_real
_atom_type_scat_dispersion_imag
_atom_type_scat_source
C C 0.0033 0.0016 'International Tables Vol C Tables 4.2.6.8 and 6.1.1.4'
H H 0.0000 0.0000 'International Tables Vol C Tables 4.2.6.8 and 6.1.1.4'
N N 0.0061 0.0033 'International Tables Vol C Tables 4.2.6.8 and 6.1.1.4'
O O 0.0106 0.0060 'International Tables Vol C Tables 4.2.6.8 and 6.1.1.4'
S S 0.1246 0.1234 'International Tables Vol C Tables 4.2.6.8 and 6.1.1.4'

loop_
_geom_angle_atom_site_label_1
_geom_angle_atom_site_label_2
_geom_angle_atom_site_label_3
_geom_angle
C2 S1 C24 90.8(3)
C3 C2 S1 123.9(4)
C18 C2 S1 112.6(4)
C18 C2 C3 123.2(5)
C4 C3 C2 121.6(5)
C4 C3 C8 119.7(5)
C8 C3 C2 118.6(5)
C3 C4 H4 119.6
C5 C4 C3 120.9(6)
C5 C4 H4 119.6
C4 C5 H5 119.8
C6 C5 C4 120.4(6)
C6 C5 H5 119.8
C5 C6 H6 119.6
C5 C6 C7 120.7(6)
C7 C6 H6 119.6
C6 C7 H7 119.5
C6 C7 C8 121.0(6)
C8 C7 H7 119.5
C3 C8 C9 116.8(5)
C7 C8 C3 117.3(5)
C7 C8 C9 125.8(5)
N10 C9 C8 128.2(5)
C17 C9 C8 122.7(5)
C17 C9 N10 108.7(4)
C9 N10 C25 129.8(5)
C11 N10 C9 107.4(4)
C11 N10 C25 122.0(4)
N10 C11 C12 128.3(5)
N10 C11 C16 110.0(4)
C12 C11 C16 121.7(5)
C11 C12 H12 121.0
C13 C12 C11 118.1(5)
C13 C12 H12 121.0
C12 C13 H13 119.4
C12 C13 C14 121.2(5)
C14 C13 H13 119.4
C13 C14 H14 119.0
C15 C14 C13 122.0(5)
C15 C14 H14 119.0
C14 C15 C16 118.1(5)
C14 C15 C27 118.9(5)
C16 C15 C27 121.5(4)
C11 C16 C15 118.2(4)
C11 C16 C17 105.7(5)
C15 C16 C17 135.8(5)
C9 C17 C16 107.6(4)
C9 C17 C18 118.4(4)
C16 C17 C18 134.0(5)
C2 C18 C17 118.1(5)
C2 C18 C19 112.4(4)
C17 C18 C19 129.0(5)
C20 C19 C18 129.5(5)
C20 C19 C24 118.9(5)
C24 C19 C18 111.2(5)
C19 C20 H20 119.9
C21 C20 C19 120.2(5)
C21 C20 H20 119.9
C20 C21 H21 119.7
C20 C21 C22 120.6(6)
C22 C21 H21 119.7
C21 C22 H22 119.5
C21 C22 C23 121.1(6)
C23 C22 H22 119.5
C22 C23 H23 121.0
C22 C23 C24 118.0(6)
C24 C23 H23 121.0
C19 C24 S1 112.6(4)
C19 C24 C23 121.1(6)
C23 C24 S1 126.0(5)
N10 C25 H25A 108.6
N10 C25 H25B 108.6
N10 C25 C26 114.7(5)
H25A C25 H25B 107.6
C26 C25 H25A 108.6
C26 C25 H25B 108.6
C25 C26 H26A 109.5
C25 C26 H26B 109.5
C25 C26 H26C 109.5
H26A C26 H26B 109.5
H26A C26 H26C 109.5
H26B C26 H26C 109.5
O28 C27 C15 120.3(5)
O28 C27 N29 123.0(5)
N29 C27 C15 116.4(5)
C27 N29 H29A 119.6
C27 N29 H29B 120.4
H29A N29 H29B 120.0
C53 S30 C31 91.5(3)
C32 C31 S30 123.5(4)
C47 C31 S30 112.6(5)
C47 C31 C32 123.8(5)
C33 C32 C31 121.1(6)
C37 C32 C31 119.6(5)
C37 C32 C33 119.3(6)
C32 C33 H33 119.8
C34 C33 C32 120.3(6)
C34 C33 H33 119.8
C33 C34 H34 120.0
C35 C34 C33 119.9(7)
C35 C34 H34 120.0
C34 C35 H35 118.8
C34 C35 C36 122.4(7)
C36 C35 H35 118.8
C35 C36 H36 119.9
C35 C36 C37 120.2(6)
C37 C36 H36 119.9
C32 C37 C38 115.7(5)
C36 C37 C32 117.8(5)
C36 C37 C38 126.4(5)
N39 C38 C37 128.0(5)
C46 C38 C37 123.4(5)
C46 C38 N39 108.2(5)
C38 N39 C54 129.2(5)
C40 N39 C38 108.1(4)
C40 N39 C54 122.3(5)
N39 C40 C41 128.2(5)
N39 C40 C45 109.7(5)
C45 C40 C41 122.1(5)
C40 C41 H41 120.8
C42 C41 C40 118.4(6)
C42 C41 H41 120.8
C41 C42 H42 119.6
C41 C42 C43 120.9(6)
C43 C42 H42 119.6
C42 C43 H43 119.2
C44 C43 C42 121.6(6)
C44 C43 H43 119.2
C43 C44 C45 118.6(5)
C43 C44 C56 117.1(5)
C45 C44 C56 122.7(5)
C40 C45 C44 117.8(5)
C40 C45 C46 106.2(5)
C44 C45 C46 135.8(5)
C38 C46 C45 107.3(4)
C38 C46 C47 118.3(5)
C47 C46 C45 134.3(5)
C31 C47 C46 117.1(5)
C31 C47 C48 112.2(5)
C46 C47 C48 130.6(5)
C49 C48 C47 129.6(6)
C49 C48 C53 120.1(6)
C53 C48 C47 110.0(6)
C48 C49 H49 119.6
C50 C49 C48 120.8(7)
C50 C49 H49 119.6
C49 C50 H50 120.4
C49 C50 C51 119.1(9)
C51 C50 H50 120.4
C50 C51 H51 119.6
C52 C51 C50 120.8(8)
C52 C51 H51 119.6
C51 C52 H52 119.1
C51 C52 C53 121.8(8)
C53 C52 H52 119.1
C48 C53 S30 113.4(5)
C52 C53 S30 129.2(7)
C52 C53 C48 117.2(8)
N39 C54 H54A 108.8
N39 C54 H54B 108.8
N39 C54 C55 114.0(5)
H54A C54 H54B 107.6
C55 C54 H54A 108.8
C55 C54 H54B 108.8
C54 C55 H55A 109.5
C54 C55 H55B 109.5
C54 C55 H55C 109.5
H55A C55 H55B 109.5
H55A C55 H55C 109.5
H55B C55 H55C 109.5
O57 C56 C44 120.3(5)
O57 C56 N58 122.9(5)
N58 C56 C44 116.6(5)
C56 N58 H58A 120.2
C56 N58 H58B 119.9
H58A N58 H58B 119.9

loop_
_geom_bond_atom_site_label_1
_geom_bond_atom_site_label_2
_geom_bond_distance
S1 C2 1.743(5)
S1 C24 1.743(6)
C2 C3 1.435(7)
C2 C18 1.378(7)
C3 C4 1.392(7)
C3 C8 1.429(7)
C4 H4 0.9300
C4 C5 1.374(8)
C5 H5 0.9300
C5 C6 1.372(9)
C6 H6 0.9300
C6 C7 1.376(8)
C7 H7 0.9300
C7 C8 1.417(7)
C8 C9 1.443(7)
C9 N10 1.401(6)
C9 C17 1.396(7)
N10 C11 1.377(6)
N10 C25 1.460(7)
C11 C12 1.406(7)
C11 C16 1.410(7)
C12 H12 0.9300
C12 C13 1.353(8)
C13 H13 0.9300
C13 C14 1.390(8)
C14 H14 0.9300
C14 C15 1.378(7)
C15 C16 1.416(7)
C15 C27 1.496(7)
C16 C17 1.428(6)
C17 C18 1.437(6)
C18 C19 1.449(7)
C19 C20 1.382(7)
C19 C24 1.395(7)
C20 H20 0.9300
C20 C21 1.373(7)
C21 H21 0.9300
C21 C22 1.376(8)
C22 H22 0.9300
C22 C23 1.379(9)
C23 H23 0.9300
C23 C24 1.399(8)
C25 H25A 0.9700
C25 H25B 0.9700
C25 C26 1.512(8)
C26 H26A 0.9600
C26 H26B 0.9600
C26 H26C 0.9600
C27 O28 1.225(6)
C27 N29 1.344(6)
N29 H29A 0.8596
N29 H29B 0.8603
S30 C31 1.747(5)
S30 C53 1.690(8)
C31 C32 1.424(8)
C31 C47 1.381(7)
C32 C33 1.424(8)
C32 C37 1.411(7)
C33 H33 0.9300
C33 C34 1.356(9)
C34 H34 0.9300
C34 C35 1.351(9)
C35 H35 0.9300
C35 C36 1.372(8)
C36 H36 0.9300
C36 C37 1.401(8)
C37 C38 1.447(7)
C38 N39 1.405(6)
C38 C46 1.397(7)
N39 C40 1.372(7)
N39 C54 1.460(6)
C40 C41 1.408(7)
C40 C45 1.403(7)
C41 H41 0.9300
C41 C42 1.361(8)
C42 H42 0.9300
C42 C43 1.393(8)
C43 H43 0.9300
C43 C44 1.387(7)
C44 C45 1.423(7)
C44 C56 1.505(7)
C45 C46 1.435(7)
C46 C47 1.434(7)
C47 C48 1.446(8)
C48 C49 1.390(9)
C48 C53 1.433(8)
C49 H49 0.9300
C49 C50 1.385(9)
C50 H50 0.9300
C50 C51 1.396(13)
C51 H51 0.9300
C51 C52 1.368(13)
C52 H52 0.9300
C52 C53 1.397(10)
C54 H54A 0.9700
C54 H54B 0.9700
C54 C55 1.509(8)
C55 H55A 0.9600
C55 H55B 0.9600
C55 H55C 0.9600
C56 O57 1.225(6)
C56 N58 1.340(7)
N58 H58A 0.8606
N58 H58B 0.8604

loop_
_geom_torsion_atom_site_label_1
_geom_torsion_atom_site_label_2
_geom_torsion_atom_site_label_3
_geom_torsion_atom_site_label_4
_geom_torsion
S1 C2 C3 C4 11.2(8)
S1 C2 C3 C8 -167.4(4)
S1 C2 C18 C17 179.3(4)
S1 C2 C18 C19 7.0(6)
C2 S1 C24 C19 0.9(4)
C2 S1 C24 C23 -173.1(6)
C2 C3 C4 C5 -177.6(6)
C2 C3 C8 C7 177.2(5)
C2 C3 C8 C9 -6.2(7)
C2 C18 C19 C20 165.7(5)
C2 C18 C19 C24 -6.3(6)
C3 C2 C18 C17 5.8(7)
C3 C2 C18 C19 -166.5(5)
C3 C4 C5 C6 -0.2(10)
C3 C8 C9 N10 -176.2(5)
C3 C8 C9 C17 -4.2(7)
C4 C3 C8 C7 -1.4(8)
C4 C3 C8 C9 175.2(5)
C4 C5 C6 C7 0.0(11)
C5 C6 C7 C8 -0.5(10)
C6 C7 C8 C3 1.2(9)
C6 C7 C8 C9 -175.0(6)
C7 C8 C9 N10 0.1(9)
C7 C8 C9 C17 172.1(5)
C8 C3 C4 C5 0.9(9)
C8 C9 N10 C11 168.8(5)
C8 C9 N10 C25 -21.7(8)
C8 C9 C17 C16 -166.3(4)
C8 C9 C17 C18 15.4(7)
C9 N10 C11 C12 -178.0(5)
C9 N10 C11 C16 -0.6(5)
C9 N10 C25 C26 105.2(6)
C9 C17 C18 C2 -15.9(7)
C9 C17 C18 C19 154.9(5)
N10 C9 C17 C16 7.1(5)
N10 C9 C17 C18 -171.3(4)
N10 C11 C12 C13 176.0(5)
N10 C11 C16 C15 -169.3(4)
N10 C11 C16 C17 4.8(5)
C11 N10 C25 C26 -86.6(7)
C11 C12 C13 C14 -5.0(9)
C11 C16 C17 C9 -7.2(5)
C11 C16 C17 C18 170.7(5)
C12 C11 C16 C15 8.4(7)
C12 C11 C16 C17 -177.5(5)
C12 C13 C14 C15 3.8(9)
C13 C14 C15 C16 3.6(8)
C13 C14 C15 C27 -162.6(5)
C14 C15 C16 C11 -9.3(7)
C14 C15 C16 C17 178.8(5)
C14 C15 C27 O28 125.8(6)
C14 C15 C27 N29 -48.5(7)
C15 C16 C17 C9 165.3(5)
C15 C16 C17 C18 -16.7(10)
C16 C11 C12 C13 -1.2(8)
C16 C15 C27 O28 -39.9(7)
C16 C15 C27 N29 145.8(5)
C16 C17 C18 C2 166.4(5)
C16 C17 C18 C19 -22.8(9)
C17 C9 N10 C11 -4.0(5)
C17 C9 N10 C25 165.5(5)
C17 C18 C19 C20 -5.5(9)
C17 C18 C19 C24 -177.5(5)
C18 C2 C3 C4 -176.0(5)
C18 C2 C3 C8 5.4(8)
C18 C19 C20 C21 -174.6(5)
C18 C19 C24 S1 2.8(6)
C18 C19 C24 C23 177.1(5)
C19 C20 C21 C22 0.6(9)
C20 C19 C24 S1 -170.1(4)
C20 C19 C24 C23 4.1(8)
C20 C21 C22 C23 0.9(10)
C21 C22 C23 C24 0.1(10)
C22 C23 C24 S1 170.8(5)
C22 C23 C24 C19 -2.7(9)
C24 S1 C2 C3 168.9(5)
C24 S1 C2 C18 -4.6(4)
C24 C19 C20 C21 -3.1(8)
C25 N10 C11 C12 11.5(8)
C25 N10 C11 C16 -171.1(4)
C27 C15 C16 C11 156.4(4)
C27 C15 C16 C17 -15.4(9)
S30 C31 C32 C33 10.3(8)
S30 C31 C32 C37 -169.0(4)
S30 C31 C47 C46 -178.8(4)
S30 C31 C47 C48 5.4(6)
C31 S30 C53 C48 -1.0(5)
C31 S30 C53 C52 -175.3(7)
C31 C32 C33 C34 -178.2(6)
C31 C32 C37 C36 176.7(5)
C31 C32 C37 C38 -6.9(7)
C31 C47 C48 C49 167.8(6)
C31 C47 C48 C53 -6.0(6)
C32 C31 C47 C46 6.2(8)
C32 C31 C47 C48 -169.6(5)
C32 C33 C34 C35 0.8(10)
C32 C37 C38 N39 -174.3(5)
C32 C37 C38 C46 -3.1(7)
C33 C32 C37 C36 -2.6(8)
C33 C32 C37 C38 173.8(5)
C33 C34 C35 C36 -1.1(11)
C34 C35 C36 C37 -0.5(10)
C35 C36 C37 C32 2.3(9)
C35 C36 C37 C38 -173.7(6)
C36 C37 C38 N39 1.7(9)
C36 C37 C38 C46 173.0(5)
C37 C32 C33 C34 1.1(9)
C37 C38 N39 C40 167.9(5)
C37 C38 N39 C54 -19.1(8)
C37 C38 C46 C45 -165.6(5)
C37 C38 C46 C47 14.6(8)
C38 N39 C40 C41 -178.0(5)
C38 N39 C40 C45 -0.2(6)
C38 N39 C54 C55 100.4(6)
C38 C46 C47 C31 -15.7(7)
C38 C46 C47 C48 159.1(5)
N39 C38 C46 C45 7.1(6)
N39 C38 C46 C47 -172.6(4)
N39 C40 C41 C42 176.0(5)
N39 C40 C45 C44 -170.2(4)
N39 C40 C45 C46 4.5(6)
C40 N39 C54 C55 -87.5(7)
C40 C41 C42 C43 -4.0(9)
C40 C45 C46 C38 -7.1(6)
C40 C45 C46 C47 172.6(5)
C41 C40 C45 C44 7.8(7)
C41 C40 C45 C46 -177.5(5)
C41 C42 C43 C44 3.1(10)
C42 C43 C44 C45 3.4(8)
C42 C43 C44 C56 -162.7(5)
C43 C44 C45 C40 -8.5(7)
C43 C44 C45 C46 178.8(6)
C43 C44 C56 O57 126.4(6)
C43 C44 C56 N58 -49.2(7)
C44 C45 C46 C38 166.2(5)
C44 C45 C46 C47 -14.2(10)
C45 C40 C41 C42 -1.5(9)
C45 C44 C56 O57 -39.1(7)
C45 C44 C56 N58 145.3(5)
C45 C46 C47 C31 164.7(6)
C45 C46 C47 C48 -20.5(10)
C46 C38 N39 C40 -4.4(6)
C46 C38 N39 C54 168.5(5)
C46 C47 C48 C49 -7.2(10)
C46 C47 C48 C53 179.0(5)
C47 C31 C32 C33 -175.3(5)
C47 C31 C32 C37 5.4(8)
C47 C48 C49 C50 -178.1(6)
C47 C48 C53 S30 4.1(6)
C47 C48 C53 C52 179.2(6)
C48 C49 C50 C51 1.1(10)
C49 C48 C53 S30 -170.4(5)
C49 C48 C53 C52 4.7(9)
C49 C50 C51 C52 2.8(13)
C50 C51 C52 C53 -2.8(14)
C51 C52 C53 S30 173.2(7)
C51 C52 C53 C48 -0.9(12)
C53 S30 C31 C32 172.4(5)
C53 S30 C31 C47 -2.6(5)
C53 C48 C49 C50 -4.8(9)
C54 N39 C40 C41 8.5(9)
C54 N39 C40 C45 -173.7(4)
C56 C44 C45 C40 156.8(5)
C56 C44 C45 C46 -15.9(9)

loop_
_publcif_info_datablock.id
_publcif_info_datablock.publ_exptl
_publcif_info_datablock.publ_geom
_publcif_info_datablock.structure
{646e7e9c-f8b6-416b-8b6e-f12bee972c65} y y y
